data_7013856
loop_
_publ_author_name
'Furtado, Stephen J.'
'Gott, Andrew L.'
'McGowan, Patrick C.'

_publ_section_title
;
 Synthesis of mono-amino-functionalised ferrocene, ferrocene salts and
 ferrocenium salts.
;
_journal_issue 3
_journal_name_full 'Dalton transactions (Cambridge, England : 2003)'
_journal_page_first 436
_journal_page_last 441
_journal_paper_doi 10.1039/b315359m
_journal_year 2004
_chemical_formula_sum 'C16 H22 B F4 Fe N'
_chemical_formula_weight 371.01
_chemical_name_systematic
;
?
;
_space_group_IT_number 14
_symmetry_cell_setting monoclinic
_symmetry_space_group_name_Hall '-P 2yn'
_symmetry_space_group_name_H-M 'P 1 21/n 1'
_atom_sites_solution_hydrogens geom
_atom_sites_solution_primary direct
_atom_sites_solution_secondary difmap
_audit_creation_method SHELXL-97
_cell_angle_alpha 90.00
_cell_angle_beta 90.7630(5)
_cell_angle_gamma 90.00
_cell_formula_units_Z 4
_cell_length_a 10.2374(1)
_cell_length_b 7.8466(1)
_cell_length_c 20.5146(3)
_cell_measurement_temperature 150(2)
_cell_volume 1647.77(4)
_computing_cell_refinement 'DENZO-SMN (Otwinowski & Minor, 1996)'
_computing_data_collection 'COLLECT (Nonius, 1999)'
_computing_data_reduction 'DENZO-SMN (Otwinowski & Minor, 1996)'
_computing_molecular_graphics 'ORTEP3 for Windows (Farrugia, 1997)'
_computing_publication_material 'WC (Thornton-Pett, 2000)'
_computing_structure_refinement 'SHELXL-97 (Sheldrick, 1997)'
_computing_structure_solution 'SHELXS-86 (Sheldrick, 1986)'
_diffrn_ambient_temperature 150(2)
_diffrn_measured_fraction_theta_full 0.997
_diffrn_measured_fraction_theta_max 0.997
_diffrn_measurement_device_type 'Nonius KappaCCD area detector diffractometer'
_diffrn_measurement_method
;
Detector set at 30mm from sample with different 2theta offsets
1 degree phi exposures for chi=0 degree settings
1 degree omega exposures for chi=90 degree settings
;
_diffrn_radiation_monochromator graphite
_diffrn_radiation_source 'fine-focus sealed tube'
_diffrn_radiation_type MoK\a
_diffrn_radiation_wavelength 0.71073
_diffrn_reflns_av_R_equivalents 0.0771
_diffrn_reflns_av_sigmaI/netI 0.0305
_diffrn_reflns_limit_h_max 13
_diffrn_reflns_limit_h_min -13
_diffrn_reflns_limit_k_max 10
_diffrn_reflns_limit_k_min -9
_diffrn_reflns_limit_l_max 26
_diffrn_reflns_limit_l_min -26
_diffrn_reflns_number 44011
_diffrn_reflns_theta_full 27.49
_diffrn_reflns_theta_max 27.49
_diffrn_reflns_theta_min 2.21
_exptl_absorpt_coefficient_mu 0.952
_exptl_absorpt_correction_T_max 0.8325
_exptl_absorpt_correction_T_min 0.8325
_exptl_absorpt_process_details
;
Using multiple and symmetry-related data measurements via the program SORTAV
See R.H. Blessing, Acta Cryst (1995), A51, 33-38
;
_exptl_crystal_colour yellow
_exptl_crystal_density_diffrn 1.496
_exptl_crystal_density_method 'not measured'
_exptl_crystal_description plate
_exptl_crystal_F_000 768
_exptl_crystal_size_max 0.26
_exptl_crystal_size_mid 0.20
_exptl_crystal_size_min 0.12
_refine_diff_density_max 0.473
_refine_diff_density_min -0.626
_refine_diff_density_rms 0.133
_refine_ls_extinction_coef 0.0021(14)
_refine_ls_extinction_expression Fc^*^=kFc[1+0.001xFc^2^\l^3^/sin(2\q)]^-1/4^
_refine_ls_extinction_method SHELXL
_refine_ls_goodness_of_fit_ref 1.059
_refine_ls_hydrogen_treatment mixed
_refine_ls_matrix_type full
_refine_ls_number_parameters 205
_refine_ls_number_reflns 3784
_refine_ls_number_restraints 0
_refine_ls_restrained_S_all 1.059
_refine_ls_R_factor_all 0.0399
_refine_ls_R_factor_gt 0.0313
_refine_ls_shift/su_max 0.001
_refine_ls_shift/su_mean 0.000
_refine_ls_structure_factor_coef Fsqd
_refine_ls_weighting_details 'calc w=1/[\s^2^(Fo^2^)+(0.0484P)^2^+0.5961P] where P=(Fo^2^+2Fc^2^)/3'
_refine_ls_weighting_scheme calc
_refine_ls_wR_factor_gt 0.0828
_refine_ls_wR_factor_ref 0.0875
_reflns_number_gt 3351
_reflns_number_total 3784
_reflns_threshold_expression >2sigma(I)
_cod_data_source_file b315359m.txt
_cod_data_source_block sjf129-5
_cod_original_cell_volume 1647.74(4)
_cod_original_sg_symbol_H-M P21/n
_cod_database_code 7013856

loop_
_symmetry_equiv_pos_as_xyz
'x, y, z'
'-x+1/2, y+1/2, -z+1/2'
'-x, -y, -z'
'x-1/2, -y-1/2, z-1/2'

loop_
_atom_site_label
_atom_site_type_symbol
_atom_site_fract_x
_atom_site_fract_y
_atom_site_fract_z
_atom_site_U_iso_or_equiv
_atom_site_adp_type
_atom_site_occupancy
_atom_site_symmetry_multiplicity
_atom_site_calc_flag
_atom_site_refinement_flags
_atom_site_disorder_assembly
_atom_site_disorder_group
Fe1 Fe 0.51042(2) 0.90619(3) 0.243628(10) 0.02654(10) Uani 1 1 d . . .
F1 F 0.31997(13) 0.42132(14) -0.04562(7) 0.0560(3) Uani 1 1 d . . .
F2 F 0.34284(13) 0.23087(18) 0.03662(7) 0.0613(3) Uani 1 1 d . . .
F3 F 0.15518(11) 0.38557(13) 0.02475(6) 0.0420(3) Uani 1 1 d . . .
F4 F 0.20429(12) 0.17560(15) -0.04728(6) 0.0497(3) Uani 1 1 d . . .
N14 N 0.20650(13) 0.73855(17) -0.00201(6) 0.0281(3) Uiso 1 1 d . . .
H14 H 0.2060 0.6217 0.0055 0.034 Uiso 1 1 calc R . .
C1 C 0.57469(18) 1.0901(2) 0.18187(9) 0.0364(4) Uani 1 1 d . . .
H1 H 0.5389 1.1147 0.1400 0.044 Uiso 1 1 calc R . .
C2 C 0.67689(17) 0.9716(2) 0.19566(9) 0.0373(4) Uani 1 1 d . . .
H2 H 0.7214 0.9038 0.1647 0.045 Uiso 1 1 calc R . .
C3 C 0.70034(16) 0.9732(2) 0.26430(9) 0.0370(4) Uani 1 1 d . . .
H3 H 0.7633 0.9064 0.2872 0.044 Uiso 1 1 calc R . .
C4 C 0.61326(18) 1.0918(2) 0.29251(9) 0.0370(4) Uani 1 1 d . . .
H4 H 0.6075 1.1179 0.3376 0.044 Uiso 1 1 calc R . .
C5 C 0.53557(18) 1.1652(2) 0.24142(9) 0.0370(4) Uani 1 1 d . . .
H5 H 0.4696 1.2492 0.2464 0.044 Uiso 1 1 calc R . .
C6 C 0.46074(16) 0.6687(2) 0.21106(8) 0.0300(3) Uani 1 1 d . . .
H6 H 0.5087 0.6006 0.1815 0.036 Uiso 1 1 calc R . .
C7 C 0.47549(16) 0.6680(2) 0.28059(8) 0.0325(3) Uani 1 1 d . . .
H7 H 0.5352 0.6000 0.3051 0.039 Uiso 1 1 calc R . .
C8 C 0.38527(16) 0.7865(2) 0.30640(8) 0.0339(4) Uani 1 1 d . . .
H8 H 0.3737 0.8111 0.3513 0.041 Uiso 1 1 calc R . .
C9 C 0.31480(15) 0.8626(2) 0.25337(8) 0.0301(3) Uani 1 1 d . . .
H9 H 0.2486 0.9469 0.2569 0.036 Uiso 1 1 calc R . .
C10 C 0.36134(14) 0.7897(2) 0.19373(7) 0.0270(3) Uani 1 1 d . . .
C11 C 0.31207(14) 0.8347(2) 0.12651(7) 0.0266(3) Uani 1 1 d . . .
H11 H 0.3148 0.9615 0.1219 0.032 Uiso 1 1 calc R . .
C12 C 0.39686(15) 0.7572(2) 0.07327(7) 0.0312(3) Uani 1 1 d . . .
H12A H 0.4871 0.8013 0.0780 0.037 Uiso 1 1 calc R . .
H12B H 0.3999 0.6320 0.0789 0.037 Uiso 1 1 calc R . .
C13 C 0.34534(15) 0.7984(2) 0.00524(7) 0.0307(3) Uani 1 1 d . . .
H13A H 0.3496 0.9229 -0.0023 0.037 Uiso 1 1 calc R . .
H13B H 0.4002 0.7415 -0.0276 0.037 Uiso 1 1 calc R . .
C14 C 0.15447(18) 0.7668(2) -0.06947(8) 0.0370(4) Uani 1 1 d . . .
H14A H 0.1541 0.8892 -0.0791 0.055 Uiso 1 1 calc R . .
H14B H 0.0652 0.7224 -0.0728 0.055 Uiso 1 1 calc R . .
H14C H 0.2100 0.7075 -0.1007 0.055 Uiso 1 1 calc R . .
C15 C 0.12102(15) 0.8191(2) 0.04793(8) 0.0326(3) Uani 1 1 d . . .
H15A H 0.0303 0.7773 0.0422 0.039 Uiso 1 1 calc R . .
H15B H 0.1206 0.9443 0.0419 0.039 Uiso 1 1 calc R . .
C16 C 0.17027(15) 0.7763(2) 0.11622(7) 0.0310(3) Uani 1 1 d . . .
H16A H 0.1646 0.6517 0.1232 0.037 Uiso 1 1 calc R . .
H16B H 0.1140 0.8327 0.1486 0.037 Uiso 1 1 calc R . .
B1 B 0.25749(19) 0.3012(3) -0.00757(10) 0.0348(4) Uani 1 1 d . . .

loop_
_atom_site_aniso_label
_atom_site_aniso_U_11
_atom_site_aniso_U_22
_atom_site_aniso_U_33
_atom_site_aniso_U_23
_atom_site_aniso_U_13
_atom_site_aniso_U_12
Fe1 0.02430(14) 0.03147(16) 0.02383(14) -0.00030(8) -0.00045(9) -0.00143(8)
F1 0.0549(7) 0.0359(6) 0.0780(9) 0.0050(5) 0.0327(7) 0.0019(5)
F2 0.0553(7) 0.0604(8) 0.0676(8) 0.0049(6) -0.0171(6) 0.0094(6)
F3 0.0411(6) 0.0372(6) 0.0481(6) -0.0035(4) 0.0147(5) -0.0005(4)
F4 0.0527(7) 0.0401(6) 0.0563(7) -0.0137(5) -0.0014(5) -0.0008(5)
C1 0.0387(9) 0.0404(10) 0.0301(8) 0.0055(7) 0.0008(7) -0.0101(7)
C2 0.0309(8) 0.0423(9) 0.0389(9) -0.0020(7) 0.0093(7) -0.0062(7)
C3 0.0253(8) 0.0454(10) 0.0401(9) 0.0033(8) -0.0027(7) -0.0052(7)
C4 0.0381(9) 0.0406(10) 0.0322(8) -0.0043(7) -0.0007(7) -0.0105(7)
C5 0.0372(9) 0.0323(9) 0.0414(9) -0.0013(7) 0.0015(7) -0.0047(7)
C6 0.0299(8) 0.0303(8) 0.0298(8) 0.0003(6) -0.0036(6) -0.0005(6)
C7 0.0340(8) 0.0339(9) 0.0296(8) 0.0055(7) -0.0054(6) -0.0043(7)
C8 0.0325(8) 0.0446(9) 0.0245(7) 0.0020(7) 0.0008(6) -0.0078(7)
C9 0.0234(7) 0.0398(8) 0.0271(7) -0.0015(6) 0.0010(6) -0.0021(6)
C10 0.0243(7) 0.0317(8) 0.0251(7) -0.0001(6) -0.0014(6) -0.0025(6)
C11 0.0241(7) 0.0315(8) 0.0243(7) -0.0002(6) -0.0008(6) 0.0009(6)
C12 0.0255(7) 0.0420(9) 0.0263(7) -0.0012(6) 0.0003(6) 0.0044(6)
C13 0.0281(8) 0.0381(9) 0.0261(7) -0.0006(6) 0.0021(6) 0.0006(6)
C14 0.0452(10) 0.0405(9) 0.0250(7) 0.0016(7) -0.0087(7) -0.0051(8)
C15 0.0254(7) 0.0427(9) 0.0295(8) 0.0000(7) -0.0024(6) 0.0001(7)
C16 0.0254(7) 0.0415(9) 0.0261(7) 0.0004(6) 0.0005(6) -0.0013(6)
B1 0.0320(9) 0.0302(9) 0.0424(10) 0.0001(8) 0.0038(8) 0.0008(7)

loop_
_atom_type_symbol
_atom_type_description
_atom_type_scat_dispersion_real
_atom_type_scat_dispersion_imag
_atom_type_scat_source
C C 0.0033 0.0016 'International Tables Vol C Tables 4.2.6.8 and 6.1.1.4'
H H 0.0000 0.0000 'International Tables Vol C Tables 4.2.6.8 and 6.1.1.4'
N N 0.0061 0.0033 'International Tables Vol C Tables 4.2.6.8 and 6.1.1.4'
B B 0.0013 0.0007 'International Tables Vol C Tables 4.2.6.8 and 6.1.1.4'
F F 0.0171 0.0103 'International Tables Vol C Tables 4.2.6.8 and 6.1.1.4'
Fe Fe 0.3463 0.8444 'International Tables Vol C Tables 4.2.6.8 and 6.1.1.4'

loop_
_geom_angle_atom_site_label_1
_geom_angle_atom_site_label_2
_geom_angle_atom_site_label_3
_geom_angle
_geom_angle_site_symmetry_1
_geom_angle_site_symmetry_3
_geom_angle_publ_flag
C1 Fe1 C6 121.65(7) . . ?
C1 Fe1 C10 104.54(7) . . ?
C6 Fe1 C10 41.08(6) . . ?
C1 Fe1 C9 120.30(7) . . ?
C6 Fe1 C9 68.85(7) . . ?
C10 Fe1 C9 41.20(6) . . ?
C1 Fe1 C2 40.89(8) . . ?
C6 Fe1 C2 106.10(7) . . ?
C10 Fe1 C2 119.55(7) . . ?
C9 Fe1 C2 155.92(7) . . ?
C1 Fe1 C5 40.64(7) . . ?
C6 Fe1 C5 158.25(7) . . ?
C10 Fe1 C5 121.75(7) . . ?
C9 Fe1 C5 106.95(7) . . ?
C2 Fe1 C5 68.57(8) . . ?
C1 Fe1 C7 159.39(7) . . ?
C6 Fe1 C7 40.98(7) . . ?
C10 Fe1 C7 69.17(6) . . ?
C9 Fe1 C7 68.62(7) . . ?
C2 Fe1 C7 123.88(7) . . ?
C5 Fe1 C7 159.22(7) . . ?
C1 Fe1 C4 68.46(7) . . ?
C6 Fe1 C4 158.76(7) . . ?
C10 Fe1 C4 159.75(7) . . ?
C9 Fe1 C4 124.62(7) . . ?
C2 Fe1 C4 68.37(7) . . ?
C5 Fe1 C4 40.78(7) . . ?
C7 Fe1 C4 123.88(7) . . ?
C1 Fe1 C3 68.53(7) . . ?
C6 Fe1 C3 122.17(7) . . ?
C10 Fe1 C3 156.56(7) . . ?
C9 Fe1 C3 161.64(7) . . ?
C2 Fe1 C3 40.71(7) . . ?
C5 Fe1 C3 68.39(8) . . ?
C7 Fe1 C3 109.05(7) . . ?
C4 Fe1 C3 40.41(8) . . ?
C1 Fe1 C8 157.39(8) . . ?
C6 Fe1 C8 68.50(7) . . ?
C10 Fe1 C8 69.00(6) . . ?
C9 Fe1 C8 40.78(6) . . ?
C2 Fe1 C8 161.20(7) . . ?
C5 Fe1 C8 123.12(7) . . ?
C7 Fe1 C8 40.42(7) . . ?
C4 Fe1 C8 109.77(7) . . ?
C3 Fe1 C8 125.73(7) . . ?
C14 N14 C15 111.55(13) . . ?
C14 N14 C13 111.76(13) . . ?
C15 N14 C13 111.19(12) . . ?
C5 C1 C2 108.36(16) . . ?
C5 C1 Fe1 70.21(10) . . ?
C2 C1 Fe1 69.89(10) . . ?
C3 C2 C1 107.70(16) . . ?
C3 C2 Fe1 69.95(10) . . ?
C1 C2 Fe1 69.22(10) . . ?
C4 C3 C2 108.08(16) . . ?
C4 C3 Fe1 69.72(10) . . ?
C2 C3 Fe1 69.33(10) . . ?
C3 C4 C5 108.20(16) . . ?
C3 C4 Fe1 69.86(10) . . ?
C5 C4 Fe1 69.56(10) . . ?
C1 C5 C4 107.66(16) . . ?
C1 C5 Fe1 69.15(10) . . ?
C4 C5 Fe1 69.66(10) . . ?
C7 C6 C10 108.36(14) . . ?
C7 C6 Fe1 69.84(9) . . ?
C10 C6 Fe1 69.49(9) . . ?
C8 C7 C6 107.97(14) . . ?
C8 C7 Fe1 69.98(10) . . ?
C6 C7 Fe1 69.18(9) . . ?
C7 C8 C9 108.34(14) . . ?
C7 C8 Fe1 69.60(9) . . ?
C9 C8 Fe1 69.18(9) . . ?
C8 C9 C10 108.18(15) . . ?
C8 C9 Fe1 70.05(9) . . ?
C10 C9 Fe1 69.34(9) . . ?
C6 C10 C9 107.15(13) . . ?
C6 C10 C11 127.69(14) . . ?
C9 C10 C11 125.16(14) . . ?
C6 C10 Fe1 69.43(9) . . ?
C9 C10 Fe1 69.46(9) . . ?
C11 C10 Fe1 126.42(11) . . ?
C10 C11 C12 112.00(12) . . ?
C10 C11 C16 111.18(13) . . ?
C12 C11 C16 109.15(13) . . ?
C13 C12 C11 112.20(13) . . ?
N14 C13 C12 109.93(13) . . ?
N14 C15 C16 110.37(13) . . ?
C15 C16 C11 111.26(13) . . ?
F2 B1 F4 110.24(16) . . ?
F2 B1 F1 110.63(16) . . ?
F4 B1 F1 109.47(16) . . ?
F2 B1 F3 110.46(16) . . ?
F4 B1 F3 108.75(15) . . ?
F1 B1 F3 107.22(15) . . ?

loop_
_geom_bond_atom_site_label_1
_geom_bond_atom_site_label_2
_geom_bond_distance
_geom_bond_site_symmetry_2
_geom_bond_publ_flag
Fe1 C1 2.0357(17) . ?
Fe1 C6 2.0417(16) . ?
Fe1 C10 2.0424(15) . ?
Fe1 C9 2.0440(16) . ?
Fe1 C2 2.0446(17) . ?
Fe1 C5 2.0496(18) . ?
Fe1 C7 2.0504(17) . ?
Fe1 C4 2.0510(17) . ?
Fe1 C3 2.0528(17) . ?
Fe1 C8 2.0556(16) . ?
F1 B1 1.386(2) . ?
F2 B1 1.367(2) . ?
F3 B1 1.412(2) . ?
F4 B1 1.385(2) . ?
N14 C14 1.4929(19) . ?
N14 C15 1.496(2) . ?
N14 C13 1.502(2) . ?
C1 C5 1.419(3) . ?
C1 C2 1.425(3) . ?
C2 C3 1.425(2) . ?
C3 C4 1.417(3) . ?
C4 C5 1.429(3) . ?
C6 C7 1.432(2) . ?
C6 C10 1.433(2) . ?
C7 C8 1.418(3) . ?
C8 C9 1.428(2) . ?
C9 C10 1.438(2) . ?
C10 C11 1.504(2) . ?
C11 C12 1.530(2) . ?
C11 C16 1.534(2) . ?
C12 C13 1.520(2) . ?
C15 C16 1.520(2) . ?
